data_7715022
loop_
_publ_author_name
'Zhao, Xing'
'Wang, Jiasheng'
'Li, Bo'
'Zhang, Man'
'Zhang, Jingping'

_publ_section_title
;
 High anhydrous proton conductivity and a smart proton transportation
 approach of a sulfate coordination polymer.
;
_journal_issue 6
_journal_name_full 'Dalton transactions (Cambridge, England : 2003)'
_journal_page_first 2471
_journal_page_last 2474
_journal_paper_doi 10.1039/d3dt04125e
_journal_volume 53
_journal_year 2024
_chemical_formula_moiety 'Co O8 S2, C2 H7 N, C2 H8 N'
_chemical_formula_sum 'C4 H15 Co N2 O8 S2'
_chemical_formula_weight 342.23
_space_group_crystal_system triclinic
_space_group_IT_number 2
_space_group_name_Hall '-P 1'
_space_group_name_H-M_alt 'P -1'
_atom_sites_solution_hydrogens geom
_atom_sites_solution_primary direct
_atom_sites_solution_secondary difmap
_audit_creation_date 2024-01-14
_audit_creation_method
;
Olex2 1.5
(compiled 2023.08.24 svn.re1ec1418 for OlexSys, GUI svn.r6817)
;
_cell_angle_alpha 63.608(18)
_cell_angle_beta 65.118(16)
_cell_angle_gamma 89.965(14)
_cell_formula_units_Z 2
_cell_length_a 9.1050(13)
_cell_length_b 9.1429(17)
_cell_length_c 9.4395(17)
_cell_measurement_reflns_used 1623
_cell_measurement_temperature 120.00(10)
_cell_measurement_theta_max 75.2910
_cell_measurement_theta_min 5.5200
_cell_volume 621.5(2)
_computing_cell_refinement
;
CrysAlisPro, Agilent Technologies,
Version 1.171.37.35 (release 13-08-2014 CrysAlis171 .NET)
(compiled Aug 13 2014,18:06:01)
;
_computing_data_collection
;
CrysAlisPro, Agilent Technologies,
Version 1.171.37.35 (release 13-08-2014 CrysAlis171 .NET)
(compiled Aug 13 2014,18:06:01)
;
_computing_data_reduction
;
CrysAlisPro, Agilent Technologies,
Version 1.171.37.35 (release 13-08-2014 CrysAlis171 .NET)
(compiled Aug 13 2014,18:06:01)
;
_computing_molecular_graphics 'Olex2 1.5 (Dolomanov et al., 2009)'
_computing_publication_material 'Olex2 1.5 (Dolomanov et al., 2009)'
_computing_structure_refinement 'XL (Sheldrick, 2008)'
_computing_structure_solution 'ShelXT (Sheldrick, 2015)'
_diffrn_ambient_environment N~2~
_diffrn_ambient_temperature 120.00(10)
_diffrn_detector 'CCD plate'
_diffrn_detector_area_resol_mean 10.6501
_diffrn_detector_type Atlas
_diffrn_measured_fraction_theta_full 0.967
_diffrn_measured_fraction_theta_max 0.967
_diffrn_measurement_details
;
#__ type_ start__ end____ width___ exp.time_
  1 omega  -46.00   21.00   1.0000    4.0000
omega____ theta____ kappa____ phi______ frames
    -      -40.5000   37.0000  -30.0000 67

#__ type_ start__ end____ width___ exp.time_
  2 omega  -49.00    7.00   1.0000    4.0000
omega____ theta____ kappa____ phi______ frames
    -      -40.5000   37.0000 -180.0000 56

#__ type_ start__ end____ width___ exp.time_
  3 omega   28.00   81.00   1.0000    4.0000
omega____ theta____ kappa____ phi______ frames
    -       41.6838 -125.0000 -120.0000 53

#__ type_ start__ end____ width___ exp.time_
  4 omega   40.00   77.00   1.0000   16.0000
omega____ theta____ kappa____ phi______ frames
    -      111.0000  -30.0000  -90.0000 37

#__ type_ start__ end____ width___ exp.time_
  5 omega   41.00   89.00   1.0000   16.0000
omega____ theta____ kappa____ phi______ frames
    -      111.0000  -30.0000  -30.0000 48

#__ type_ start__ end____ width___ exp.time_
  6 omega   58.00   89.00   1.0000   16.0000
omega____ theta____ kappa____ phi______ frames
    -      111.0000  -30.0000   30.0000 31

#__ type_ start__ end____ width___ exp.time_
  7 omega   44.00   97.00   1.0000   16.0000
omega____ theta____ kappa____ phi______ frames
    -      111.0000  -45.0000  120.0000 53

#__ type_ start__ end____ width___ exp.time_
  8 omega   90.00  116.00   1.0000   16.0000
omega____ theta____ kappa____ phi______ frames
    -      111.0000 -111.0000   60.0000 26

#__ type_ start__ end____ width___ exp.time_
  9 omega  113.00  139.00   1.0000   16.0000
omega____ theta____ kappa____ phi______ frames
    -      111.0000 -157.0000  -24.0000 26

#__ type_ start__ end____ width___ exp.time_
 10 omega   47.00  116.00   1.0000   16.0000
omega____ theta____ kappa____ phi______ frames
    -      111.0000 -111.0000    0.0000 69

#__ type_ start__ end____ width___ exp.time_
 11 omega   44.00   81.00   1.0000   16.0000
omega____ theta____ kappa____ phi______ frames
    -      111.0000 -157.0000  -24.0000 37

#__ type_ start__ end____ width___ exp.time_
 12 omega   37.00  136.00   1.0000   16.0000
omega____ theta____ kappa____ phi______ frames
    -      111.0000  -77.0000    0.0000 99

#__ type_ start__ end____ width___ exp.time_
 13 omega   89.00  177.00   1.0000   16.0000
omega____ theta____ kappa____ phi______ frames
    -      111.0000   45.0000  150.0000 88

#__ type_ start__ end____ width___ exp.time_
 14 omega  124.00  178.00   1.0000   16.0000
omega____ theta____ kappa____ phi______ frames
    -      111.0000  111.0000    0.0000 54

#__ type_ start__ end____ width___ exp.time_
 15 omega  116.00  141.00   1.0000   16.0000
omega____ theta____ kappa____ phi______ frames
    -      111.0000  178.0000  -60.0000 25

#__ type_ start__ end____ width___ exp.time_
 16 omega   86.00  147.00   1.0000   16.0000
omega____ theta____ kappa____ phi______ frames
    -      111.0000  178.0000   30.0000 61

#__ type_ start__ end____ width___ exp.time_
 17 omega   90.00  178.00   1.0000   16.0000
omega____ theta____ kappa____ phi______ frames
    -      111.0000   45.0000   90.0000 88

#__ type_ start__ end____ width___ exp.time_
 18 omega   95.00  167.00   1.0000   16.0000
omega____ theta____ kappa____ phi______ frames
    -      111.0000   45.0000 -150.0000 72

#__ type_ start__ end____ width___ exp.time_
 19 omega   39.00  116.00   1.0000   16.0000
omega____ theta____ kappa____ phi______ frames
    -      111.0000 -111.0000 -180.0000 77

#__ type_ start__ end____ width___ exp.time_
 20 omega   28.00   95.00   1.0000    4.0000
omega____ theta____ kappa____ phi______ frames
    -       41.6838 -125.0000   60.0000 67

#__ type_ start__ end____ width___ exp.time_
 21 omega -104.00  -78.00   1.0000    4.0000
omega____ theta____ kappa____ phi______ frames
    -      -40.5000 -157.0000  -24.0000 26

#__ type_ start__ end____ width___ exp.time_
 22 omega -127.00    5.00   1.0000    4.0000
omega____ theta____ kappa____ phi______ frames
    -      -40.5000    0.0000  150.0000 132
;
_diffrn_measurement_device 'four-circle diffractometer'
_diffrn_measurement_device_type 'SuperNova, Dual, Cu at zero, Atlas'
_diffrn_measurement_method '\w scans'
_diffrn_orient_matrix_UB_11 0.0485532000
_diffrn_orient_matrix_UB_12 0.1820653000
_diffrn_orient_matrix_UB_13 -0.0437139000
_diffrn_orient_matrix_UB_21 0.1817983000
_diffrn_orient_matrix_UB_22 0.0108350000
_diffrn_orient_matrix_UB_23 -0.1223468000
_diffrn_orient_matrix_UB_31 -0.0362148000
_diffrn_orient_matrix_UB_32 0.0639013000
_diffrn_orient_matrix_UB_33 -0.1602979000
_diffrn_radiation_monochromator mirror
_diffrn_radiation_probe x-ray
_diffrn_radiation_type CuK\a
_diffrn_radiation_wavelength 1.54184
_diffrn_reflns_av_R_equivalents 0.0543
_diffrn_reflns_av_unetI/netI 0.0829
_diffrn_reflns_limit_h_max 9
_diffrn_reflns_limit_h_min -11
_diffrn_reflns_limit_k_max 11
_diffrn_reflns_limit_k_min -10
_diffrn_reflns_limit_l_max 10
_diffrn_reflns_limit_l_min -11
_diffrn_reflns_number 4920
_diffrn_reflns_theta_full 76.61
_diffrn_reflns_theta_max 76.61
_diffrn_reflns_theta_min 5.50
_diffrn_source 'sealed X-ray tube'
_diffrn_source_type 'SuperNova (Cu) X-ray Source'
_exptl_absorpt_coefficient_mu 14.315
_exptl_absorpt_correction_T_max 1.00000
_exptl_absorpt_correction_T_min 0.47301
_exptl_absorpt_correction_type multi-scan
_exptl_absorpt_process_details
;
CrysAlisPro, Agilent Technologies,
Version 1.171.37.35 (release 13-08-2014 CrysAlis171 .NET)
(compiled Aug 13 2014,18:06:01)
Empirical absorption correction using spherical harmonics,
 implemented in SCALE3 ABSPACK scaling algorithm.
;
_exptl_crystal_colour purple
_exptl_crystal_density_diffrn 1.829
_exptl_crystal_density_method 'not measured'
_exptl_crystal_description needle
_exptl_crystal_F_000 352
_exptl_crystal_size_max 0.6
_exptl_crystal_size_mid 0.4
_exptl_crystal_size_min 0.2
_refine_diff_density_max 5.167
_refine_diff_density_min -0.899
_refine_diff_density_rms 0.354
_refine_ls_extinction_method none
_refine_ls_goodness_of_fit_ref 1.346
_refine_ls_hydrogen_treatment constr
_refine_ls_matrix_type full
_refine_ls_number_parameters 158
_refine_ls_number_reflns 2529
_refine_ls_number_restraints 0
_refine_ls_restrained_S_all 1.346
_refine_ls_R_factor_all 0.1383
_refine_ls_R_factor_gt 0.1195
_refine_ls_shift/su_max 0.000
_refine_ls_shift/su_mean 0.000
_refine_ls_structure_factor_coef Fsqd
_refine_ls_weighting_details 'calc w=1/[\s^2^(Fo^2^)+(0.2000P)^2^+0.0000P] where P=(Fo^2^+2Fc^2^)/3'
_refine_ls_weighting_scheme calc
_refine_ls_wR_factor_gt 0.3356
_refine_ls_wR_factor_ref 0.3569
_reflns_number_gt 1879
_reflns_number_total 2529
_reflns_threshold_expression >2sigma(I)
_cod_data_source_file d3dt04125e1.cif
_cod_data_source_block bli4-4-cor
_cod_depositor_comments 'Adding full bibliography for 7715022.cif.'
_cod_original_cell_volume 621.53(19)
_cod_database_code 7715022
_chemical_oxdiff_formula 'C16 H32 N3 O2 S2 Co2'
_reflns_odcompleteness_completeness 99.83
_reflns_odcompleteness_iscentric 1
_reflns_odcompleteness_theta 69.95
_olex2_refinement_description
;
1. Others
 Fixed Uiso: H2(0.045) H1A(0.049) H1B(0.049) H2A(0.102) H2B(0.102) H2C(0.102)
 H1C(0.118) H1D(0.118) H1E(0.118) H3A(0.131) H3B(0.131) H3C(0.131) H4A(0.207)
 H4B(0.207) H4C(0.207)
 Fixed X: H2(0.7413) H1A(0.1454) H1B(0.2427) H2A(0.2561) H2B(0.3451)
 H2C(0.1664) H1C(0.0368) H1D(-0.0655) H1E(-0.0367) H3A(0.7962) H3B(0.6954)
 H3C(0.8642) H4A(0.5539) H4B(0.4825) H4C(0.4489)
 Fixed Y: H2(0.4732) H1A(-0.1856) H1B(-0.0432) H2A(0.1206) H2B(-0.0277) H2C(-
 0.042) H1C(0.0903) H1D(-0.0422) H1E(-0.094) H3A(0.2148) H3B(0.1563)
 H3C(0.2908) H4A(0.2807) H4B(0.4241) H4C(0.2468)
 Fixed Z: H2(0.0723) H1A(1.2729) H1B(1.0949) H2A(1.2175) H2B(1.2642)
 H2C(1.4051) H1C(1.1182) H1D(1.322) H1E(1.1764) H3A(0.1169) H3B(0.3219)
 H3C(0.2032) H4A(0.0907) H4B(0.126) H4C(0.2876)
;
_olex2_submission_special_instructions 'No special instructions were received'

loop_
_space_group_symop_id
_space_group_symop_operation_xyz
1 'x, y, z'
2 '-x, -y, -z'

loop_
_atom_site_label
_atom_site_type_symbol
_atom_site_fract_x
_atom_site_fract_y
_atom_site_fract_z
_atom_site_U_iso_or_equiv
_atom_site_adp_type
_atom_site_occupancy
_atom_site_calc_flag
_atom_site_disorder_assembly
_atom_site_disorder_group
_atom_site_refinement_flags_posn
Co1 Co 0.25503(17) 0.4874(2) 0.50324(18) 0.0297(5) Uani 1 d . . .
S1 S -0.0793(3) 0.5681(3) 0.6852(3) 0.0312(7) Uani 1 d . . .
S2 S 0.4140(3) 0.2638(4) 0.7028(3) 0.0405(8) Uani 1 d . . .
O2 O -0.1274(9) 0.3869(9) 0.7724(9) 0.0324(15) Uani 1 d . . .
O1 O 0.1047(8) 0.6289(9) 0.5681(9) 0.0305(15) Uani 1 d . . .
O5 O 0.2721(9) 0.3484(12) 0.7284(10) 0.045(2) Uani 1 d . . .
O7 O 0.5393(9) 0.3525(12) 0.7174(9) 0.046(2) Uani 1 d . . .
O3 O -0.1557(9) 0.6449(9) 0.5657(11) 0.0359(16) Uani 1 d . . .
O4 O -0.1281(13) 0.6287(11) 0.8129(11) 0.062(3) Uani 1 d . . .
O6 O 0.3560(10) 0.0904(12) 0.8420(10) 0.049(2) Uani 1 d . . .
N2 N 0.6780(11) 0.3811(11) 0.1672(12) 0.037(2) Uani 1 d . . .
H2 H 0.7413 0.4732 0.0723 0.045 Uiso 1 d . . R
O8 O 0.4839(12) 0.2833(15) 0.5248(11) 0.059(3) Uani 1 d . . .
N1 N 0.1667(12) -0.0732(11) 1.2078(12) 0.041(2) Uani 1 d . . .
H1A H 0.1454 -0.1856 1.2729 0.049 Uiso 1 calc . . R
H1B H 0.2427 -0.0432 1.0949 0.049 Uiso 1 calc . . R
C2 C 0.240(2) 0.0008(17) 1.280(2) 0.068(5) Uani 1 d . . .
H2A H 0.2561 0.1206 1.2175 0.102 Uiso 1 calc . . GR
H2B H 0.3451 -0.0277 1.2642 0.102 Uiso 1 calc . . GR
H2C H 0.1664 -0.0420 1.4051 0.102 Uiso 1 calc . . GR
C1 C 0.0117(19) -0.0256(19) 1.206(2) 0.078(6) Uani 1 d . . .
H1C H 0.0368 0.0903 1.1182 0.118 Uiso 1 calc . . GR
H1D H -0.0655 -0.0422 1.3220 0.118 Uiso 1 calc . . GR
H1E H -0.0367 -0.0940 1.1764 0.118 Uiso 1 calc . . GR
C3 C 0.766(3) 0.250(3) 0.205(3) 0.087(7) Uani 1 d . . .
H3A H 0.7962 0.2148 0.1169 0.131 Uiso 1 calc . . GR
H3B H 0.6954 0.1563 0.3219 0.131 Uiso 1 calc . . GR
H3C H 0.8642 0.2908 0.2032 0.131 Uiso 1 calc . . GR
C4 C 0.5284(19) 0.329(5) 0.168(2) 0.138(15) Uani 1 d . . .
H4A H 0.5539 0.2807 0.0907 0.207 Uiso 1 calc . . GR
H4B H 0.4825 0.4241 0.1260 0.207 Uiso 1 calc . . GR
H4C H 0.4489 0.2468 0.2876 0.207 Uiso 1 calc . . GR

loop_
_atom_site_aniso_label
_atom_site_aniso_U_11
_atom_site_aniso_U_22
_atom_site_aniso_U_33
_atom_site_aniso_U_23
_atom_site_aniso_U_13
_atom_site_aniso_U_12
Co1 0.0181(8) 0.0364(9) 0.0223(8) -0.0050(6) -0.0094(6) 0.0034(6)
S1 0.0313(12) 0.0272(11) 0.0242(11) -0.0161(9) -0.0002(9) -0.0043(9)
S2 0.0249(12) 0.0459(15) 0.0216(12) 0.0048(10) -0.0096(9) -0.0028(10)
O2 0.040(4) 0.030(4) 0.025(3) -0.015(3) -0.011(3) -0.001(3)
O1 0.026(3) 0.036(4) 0.023(3) -0.014(3) -0.007(3) -0.004(3)
O5 0.018(3) 0.056(5) 0.024(3) 0.007(3) -0.008(3) -0.001(3)
O7 0.026(4) 0.056(5) 0.024(3) 0.009(3) -0.014(3) -0.006(3)
O3 0.023(3) 0.029(3) 0.049(4) -0.021(3) -0.010(3) 0.009(3)
O4 0.082(7) 0.035(4) 0.031(4) -0.025(4) 0.015(4) -0.022(4)
O6 0.036(4) 0.048(5) 0.028(4) 0.006(3) -0.013(3) -0.001(4)
N2 0.035(5) 0.029(4) 0.026(4) -0.008(3) -0.001(3) 0.000(3)
O8 0.051(5) 0.071(7) 0.026(4) -0.013(4) -0.006(4) -0.010(5)
N1 0.045(5) 0.018(4) 0.031(4) -0.006(3) 0.001(4) 0.006(3)
C2 0.097(13) 0.027(6) 0.057(8) -0.020(6) -0.017(8) 0.001(6)
C1 0.043(8) 0.037(7) 0.075(11) 0.008(7) 0.000(7) 0.003(6)
C3 0.138(17) 0.129(17) 0.111(14) -0.103(15) -0.107(15) 0.108(16)
C4 0.036(8) 0.32(4) 0.031(8) -0.068(15) -0.011(6) 0.008(14)

loop_
_atom_type_symbol
_atom_type_description
_atom_type_scat_dispersion_real
_atom_type_scat_dispersion_imag
_atom_type_scat_source
C C 0.0181 0.0091 'International Tables Vol C Tables 4.2.6.8 and 6.1.1.4'
H H 0.0000 0.0000 'International Tables Vol C Tables 4.2.6.8 and 6.1.1.4'
Co Co -2.3653 3.6143 'International Tables Vol C Tables 4.2.6.8 and 6.1.1.4'
N N 0.0311 0.0180 'International Tables Vol C Tables 4.2.6.8 and 6.1.1.4'
O O 0.0492 0.0322 'International Tables Vol C Tables 4.2.6.8 and 6.1.1.4'
S S 0.3331 0.5567 'International Tables Vol C Tables 4.2.6.8 and 6.1.1.4'

loop_
_geom_angle_atom_site_label_1
_geom_angle_atom_site_label_2
_geom_angle_atom_site_label_3
_geom_angle
_geom_angle_site_symmetry_1
_geom_angle_site_symmetry_3
_geom_angle_publ_flag
O1 Co1 O5 102.5(3) . . ?
O1 Co1 O7 105.6(4) . 2_666 ?
O7 Co1 O5 118.2(3) 2_666 . ?
O3 Co1 O1 109.2(3) 2_566 . ?
O3 Co1 O5 114.0(4) 2_566 . ?
O3 Co1 O7 106.7(4) 2_566 2_666 ?
O2 S1 O1 110.7(5) . . ?
O2 S1 O3 109.9(4) . . ?
O2 S1 O4 112.1(4) . . ?
O3 S1 O1 106.3(4) . . ?
O4 S1 O1 108.5(5) . . ?
O4 S1 O3 109.1(6) . . ?
O7 S2 O5 106.7(6) . . ?
O6 S2 O5 109.3(5) . . ?
O6 S2 O7 109.9(5) . . ?
O6 S2 O8 113.0(7) . . ?
O8 S2 O5 108.1(6) . . ?
O8 S2 O7 109.7(5) . . ?
S1 O1 Co1 124.3(4) . . ?
S2 O5 Co1 113.9(5) . . ?
S2 O7 Co1 120.0(5) . 2_666 ?
S1 O3 Co1 121.6(4) . 2_566 ?
C3 N2 H2 112.5 . . ?
C3 N2 C4 112.6(19) . . ?
C4 N2 H2 113.2 . . ?
H1A N1 H1B 107.4 . . ?
C2 N1 H1A 108.4 . . ?
C2 N1 H1B 108.4 . . ?
C2 N1 C1 115.6(13) . . ?
C1 N1 H1A 108.4 . . ?
C1 N1 H1B 108.4 . . ?
N1 C2 H2A 109.5 . . ?
N1 C2 H2B 109.5 . . ?
N1 C2 H2C 109.5 . . ?
H2A C2 H2B 109.5 . . ?
H2A C2 H2C 109.5 . . ?
H2B C2 H2C 109.5 . . ?
N1 C1 H1C 109.5 . . ?
N1 C1 H1D 109.5 . . ?
N1 C1 H1E 109.5 . . ?
H1C C1 H1D 109.5 . . ?
H1C C1 H1E 109.5 . . ?
H1D C1 H1E 109.5 . . ?
N2 C3 H3A 109.5 . . ?
N2 C3 H3B 109.5 . . ?
N2 C3 H3C 109.5 . . ?
H3A C3 H3B 109.5 . . ?
H3A C3 H3C 109.5 . . ?
H3B C3 H3C 109.5 . . ?
N2 C4 H4A 109.5 . . ?
N2 C4 H4B 109.5 . . ?
N2 C4 H4C 109.5 . . ?
H4A C4 H4B 109.5 . . ?
H4A C4 H4C 109.5 . . ?
H4B C4 H4C 109.5 . . ?

loop_
_geom_bond_atom_site_label_1
_geom_bond_atom_site_label_2
_geom_bond_distance
_geom_bond_site_symmetry_2
_geom_bond_publ_flag
Co1 O1 1.979(8) . ?
Co1 O5 2.008(7) . ?
Co1 O7 2.000(7) 2_666 ?
Co1 O3 1.975(8) 2_566 ?
S1 O2 1.448(7) . ?
S1 O1 1.495(7) . ?
S1 O3 1.485(9) . ?
S1 O4 1.449(7) . ?
S2 O5 1.493(9) . ?
S2 O7 1.487(9) . ?
S2 O6 1.444(9) . ?
S2 O8 1.447(9) . ?
O7 Co1 2.000(7) 2_666 ?
O3 Co1 1.975(8) 2_566 ?
N2 H2 0.8600 . ?
N2 C3 1.438(17) . ?
N2 C4 1.440(19) . ?
N1 H1A 0.9000 . ?
N1 H1B 0.9000 . ?
N1 C2 1.468(19) . ?
N1 C1 1.482(19) . ?
C2 H2A 0.9600 . ?
C2 H2B 0.9600 . ?
C2 H2C 0.9600 . ?
C1 H1C 0.9600 . ?
C1 H1D 0.9600 . ?
C1 H1E 0.9600 . ?
C3 H3A 0.9600 . ?
C3 H3B 0.9600 . ?
C3 H3C 0.9600 . ?
C4 H4A 0.9600 . ?
C4 H4B 0.9600 . ?
C4 H4C 0.9600 . ?

loop_
_geom_torsion_atom_site_label_1
_geom_torsion_atom_site_label_2
_geom_torsion_atom_site_label_3
_geom_torsion_atom_site_label_4
_geom_torsion
_geom_torsion_site_symmetry_1
_geom_torsion_site_symmetry_2
_geom_torsion_site_symmetry_3
_geom_torsion_site_symmetry_4
_geom_torsion_publ_flag
O2 S1 O1 Co1 11.4(6) . . . . ?
O2 S1 O3 Co1 -14.5(6) . . . 2_566 ?
O1 Co1 O5 S2 -163.9(5) . . . . ?
O1 S1 O3 Co1 105.4(5) . . . 2_566 ?
O5 Co1 O1 S1 -76.0(5) . . . . ?
O5 S2 O7 Co1 -104.0(6) . . . 2_666 ?
O7 Co1 O1 S1 159.6(5) 2_666 . . . ?
O7 Co1 O5 S2 -48.3(8) 2_666 . . . ?
O7 S2 O5 Co1 108.0(5) . . . . ?
O3 Co1 O1 S1 45.3(5) 2_566 . . . ?
O3 Co1 O5 S2 78.2(6) 2_566 . . . ?
O3 S1 O1 Co1 -107.9(5) . . . . ?
O4 S1 O1 Co1 134.9(6) . . . . ?
O4 S1 O3 Co1 -137.8(5) . . . 2_566 ?
O6 S2 O5 Co1 -133.2(6) . . . . ?
O6 S2 O7 Co1 137.6(6) . . . 2_666 ?
O8 S2 O5 Co1 -9.9(7) . . . . ?
O8 S2 O7 Co1 12.8(9) . . . 2_666 ?
